data_7026760
loop_
_publ_author_name
'Valore, Adriana'
'Balordi, Marcella'
'Colombo, Alessia'
'Dragonetti, Claudia'
'Righetto, Stefania'
'Roberto, Dominique'
'Ugo, Renato'
'Benincori, Tiziana'
'Rampinini, Giovanni'
'Sannicol\`o, Francesco'
'Demartin, Francesco'

_publ_section_title
;
 Novel ruthenium(II) complexes with substituted 1,10-phenanthroline or
 4,5-diazafluorene linked to a fullerene as highly active second order NLO
 chromophores.
;
_journal_issue 42
_journal_name_full 'Dalton transactions (Cambridge, England : 2003)'
_journal_page_first 10314
_journal_page_last 10318
_journal_paper_doi 10.1039/c0dt00686f
_journal_volume 39
_journal_year 2010
_chemical_formula_sum 'C48 H37 Cl2 N3 O2 P2 Ru'
_chemical_formula_weight 921.72
_chemical_name_systematic
;
?
;
_space_group_IT_number 14
_symmetry_cell_setting monoclinic
_symmetry_space_group_name_Hall '-P 2yn'
_symmetry_space_group_name_H-M 'P 1 21/n 1'
_atom_sites_solution_hydrogens geom
_atom_sites_solution_primary direct
_atom_sites_solution_secondary difmap
_audit_creation_method SHELXL-97
_cell_angle_alpha 90.00
_cell_angle_beta 105.97(3)
_cell_angle_gamma 90.00
_cell_formula_units_Z 4
_cell_length_a 15.502(3)
_cell_length_b 17.677(4)
_cell_length_c 15.861(3)
_cell_measurement_reflns_used 2417
_cell_measurement_temperature 294(2)
_cell_measurement_theta_max 18.52
_cell_measurement_theta_min 2.45
_cell_volume 4178.6(16)
_computing_structure_refinement 'SHELXL-97 (Sheldrick, 1997)'
_diffrn_ambient_temperature 294(2)
_diffrn_measured_fraction_theta_full 0.935
_diffrn_measured_fraction_theta_max 0.935
_diffrn_measurement_device_type 'APEX II CCD diffractometer'
_diffrn_measurement_method 'omega scan'
_diffrn_radiation_monochromator graphite
_diffrn_radiation_source 'fine-focus sealed tube'
_diffrn_radiation_type MoK\a
_diffrn_radiation_wavelength 0.71073
_diffrn_reflns_av_R_equivalents 0.0498
_diffrn_reflns_av_sigmaI/netI 0.3117
_diffrn_reflns_limit_h_max 21
_diffrn_reflns_limit_h_min -20
_diffrn_reflns_limit_k_max 23
_diffrn_reflns_limit_k_min -23
_diffrn_reflns_limit_l_max 20
_diffrn_reflns_limit_l_min -21
_diffrn_reflns_number 33525
_diffrn_reflns_theta_full 29.16
_diffrn_reflns_theta_max 29.16
_diffrn_reflns_theta_min 1.99
_exptl_absorpt_coefficient_mu 0.624
_exptl_absorpt_correction_T_max 1.000
_exptl_absorpt_correction_T_min 0.834
_exptl_absorpt_correction_type empirical
_exptl_absorpt_process_details SADABS
_exptl_crystal_colour yellow
_exptl_crystal_density_diffrn 1.465
_exptl_crystal_density_method 'not measured'
_exptl_crystal_description prism
_exptl_crystal_F_000 1880
_exptl_crystal_size_max 0.12
_exptl_crystal_size_mid 0.07
_exptl_crystal_size_min 0.05
_refine_diff_density_max 0.382
_refine_diff_density_min -0.863
_refine_diff_density_rms 0.080
_refine_ls_extinction_method none
_refine_ls_goodness_of_fit_ref 0.722
_refine_ls_hydrogen_treatment riding
_refine_ls_matrix_type full
_refine_ls_number_parameters 523
_refine_ls_number_reflns 10548
_refine_ls_number_restraints 0
_refine_ls_restrained_S_all 0.722
_refine_ls_R_factor_all 0.2222
_refine_ls_R_factor_gt 0.0455
_refine_ls_shift/su_max 0.001
_refine_ls_shift/su_mean 0.000
_refine_ls_structure_factor_coef Fsqd
_refine_ls_weighting_details 'calc w=1/[\s^2^(Fo^2^)+(0.0370P)^2^+0.0000P] where P=(Fo^2^+2Fc^2^)/3'
_refine_ls_weighting_scheme calc
_refine_ls_wR_factor_gt 0.0787
_refine_ls_wR_factor_ref 0.1142
_reflns_number_gt 3272
_reflns_number_total 10548
_reflns_threshold_expression >2sigma(I)
_cod_data_source_file c0dt00686f.txt
_cod_data_source_block Complex-2b
_cod_original_sg_symbol_H-M P2(1)/n
_cod_database_code 7026760

loop_
_symmetry_equiv_pos_as_xyz
'x, y, z'
'-x+1/2, y+1/2, -z+1/2'
'-x, -y, -z'
'x-1/2, -y-1/2, z-1/2'

loop_
_atom_site_label
_atom_site_type_symbol
_atom_site_fract_x
_atom_site_fract_y
_atom_site_fract_z
_atom_site_U_iso_or_equiv
_atom_site_adp_type
_atom_site_occupancy
_atom_site_symmetry_multiplicity
_atom_site_calc_flag
_atom_site_refinement_flags
C1 C 0.5273(4) 0.2427(3) 0.1704(4) 0.0540(17) Uani 1 1 d .
H1 H 0.5775 0.2684 0.2039 0.065 Uiso 1 1 calc R
C2 C 0.4882(4) 0.2667(3) 0.0850(4) 0.0643(18) Uani 1 1 d .
H2 H 0.5127 0.3075 0.0626 0.077 Uiso 1 1 calc R
C3 C 0.4146(4) 0.2312(4) 0.0342(4) 0.0646(18) Uani 1 1 d .
H3 H 0.3886 0.2475 -0.0229 0.078 Uiso 1 1 calc R
C4 C 0.3780(4) 0.1698(3) 0.0683(4) 0.0522(16) Uani 1 1 d .
C5 C 0.4236(3) 0.1467(3) 0.1554(4) 0.0429(14) Uani 1 1 d .
C6 C 0.3031(4) 0.1246(4) 0.0239(4) 0.0625(18) Uani 1 1 d .
H6 H 0.2724 0.1371 -0.0334 0.075 Uiso 1 1 calc R
C7 C 0.2754(4) 0.0659(4) 0.0603(4) 0.0548(17) Uani 1 1 d .
C8 C 0.3168(4) 0.0419(3) 0.1486(4) 0.0484(16) Uani 1 1 d .
C9 C 0.3918(3) 0.0852(3) 0.1950(4) 0.0390(14) Uani 1 1 d .
C10 C 0.2930(4) -0.0188(4) 0.1923(4) 0.0644(18) Uani 1 1 d .
H10 H 0.2454 -0.0499 0.1640 0.077 Uiso 1 1 calc R
C11 C 0.3401(4) -0.0330(3) 0.2781(4) 0.0640(18) Uani 1 1 d .
H11 H 0.3234 -0.0735 0.3076 0.077 Uiso 1 1 calc R
C12 C 0.4120(3) 0.0122(3) 0.3209(4) 0.0445(15) Uani 1 1 d .
H12 H 0.4414 0.0022 0.3793 0.053 Uiso 1 1 calc R
C111 C 0.7678(4) 0.0657(3) 0.3335(4) 0.0524(17) Uani 1 1 d .
C112 C 0.7948(4) 0.0795(3) 0.4204(4) 0.0513(16) Uani 1 1 d .
H112 H 0.7521 0.0914 0.4496 0.062 Uiso 1 1 calc R
C113 C 0.8846(4) 0.0766(3) 0.4677(4) 0.0643(18) Uani 1 1 d .
H113 H 0.9011 0.0825 0.5282 0.077 Uiso 1 1 calc R
C114 C 0.9481(4) 0.0648(4) 0.4249(5) 0.092(2) Uani 1 1 d .
H114 H 1.0086 0.0654 0.4553 0.111 Uiso 1 1 calc R
C115 C 0.9227(5) 0.0525(6) 0.3386(5) 0.136(4) Uani 1 1 d .
H115 H 0.9664 0.0448 0.3093 0.164 Uiso 1 1 calc R
C116 C 0.8339(5) 0.0509(5) 0.2920(5) 0.130(4) Uani 1 1 d .
H116 H 0.8180 0.0398 0.2324 0.156 Uiso 1 1 calc R
C121 C 0.6286(4) -0.0377(3) 0.2635(4) 0.0510(16) Uani 1 1 d .
C122 C 0.5878(4) -0.0734(3) 0.3181(4) 0.0618(18) Uani 1 1 d .
H122 H 0.5686 -0.0449 0.3588 0.074 Uiso 1 1 calc R
C123 C 0.5738(5) -0.1514(4) 0.3152(5) 0.083(2) Uani 1 1 d .
H123 H 0.5433 -0.1740 0.3515 0.100 Uiso 1 1 calc R
C124 C 0.6051(6) -0.1941(4) 0.2587(5) 0.106(3) Uani 1 1 d .
H124 H 0.5949 -0.2460 0.2551 0.128 Uiso 1 1 calc R
C125 C 0.6516(7) -0.1606(4) 0.2072(5) 0.140(4) Uani 1 1 d .
H125 H 0.6755 -0.1900 0.1705 0.168 Uiso 1 1 calc R
C126 C 0.6633(6) -0.0822(4) 0.2093(5) 0.120(3) Uani 1 1 d .
H126 H 0.6949 -0.0598 0.1739 0.144 Uiso 1 1 calc R
C131 C 0.6502(3) 0.0948(3) 0.1665(3) 0.0390(14) Uani 1 1 d .
C132 C 0.5931(4) 0.0645(3) 0.0905(4) 0.0682(19) Uani 1 1 d .
H132 H 0.5547 0.0253 0.0950 0.082 Uiso 1 1 calc R
C133 C 0.5919(5) 0.0915(4) 0.0077(4) 0.088(2) Uani 1 1 d .
H133 H 0.5522 0.0711 -0.0420 0.105 Uiso 1 1 calc R
C134 C 0.6486(5) 0.1474(4) -0.0004(5) 0.081(2) Uani 1 1 d .
H134 H 0.6509 0.1628 -0.0558 0.097 Uiso 1 1 calc R
C135 C 0.7015(5) 0.1808(4) 0.0712(5) 0.085(2) Uani 1 1 d .
H135 H 0.7375 0.2214 0.0654 0.102 Uiso 1 1 calc R
C136 C 0.7024(4) 0.1549(3) 0.1537(4) 0.0638(18) Uani 1 1 d .
H136 H 0.7396 0.1788 0.2025 0.077 Uiso 1 1 calc R
C211 C 0.5002(3) 0.2693(3) 0.4928(3) 0.0398(14) Uani 1 1 d .
C212 C 0.5878(4) 0.2606(3) 0.5447(4) 0.0546(16) Uani 1 1 d .
H212 H 0.6271 0.2293 0.5259 0.065 Uiso 1 1 calc R
C213 C 0.6171(4) 0.2983(3) 0.6242(4) 0.0666(19) Uani 1 1 d .
H213 H 0.6762 0.2925 0.6577 0.080 Uiso 1 1 calc R
C214 C 0.5606(5) 0.3436(3) 0.6540(4) 0.070(2) Uani 1 1 d .
H214 H 0.5814 0.3682 0.7075 0.084 Uiso 1 1 calc R
C215 C 0.4724(4) 0.3530(3) 0.6048(4) 0.0697(19) Uani 1 1 d .
H215 H 0.4331 0.3834 0.6247 0.084 Uiso 1 1 calc R
C216 C 0.4447(4) 0.3158(3) 0.5253(4) 0.0547(16) Uani 1 1 d .
H216 H 0.3858 0.3223 0.4917 0.066 Uiso 1 1 calc R
C221 C 0.4252(3) 0.3103(3) 0.3158(3) 0.0391(14) Uani 1 1 d .
C222 C 0.4685(4) 0.3788(3) 0.3397(4) 0.0592(17) Uani 1 1 d .
H222 H 0.5129 0.3830 0.3926 0.071 Uiso 1 1 calc R
C223 C 0.4455(5) 0.4414(4) 0.2848(5) 0.087(2) Uani 1 1 d .
H223 H 0.4738 0.4875 0.3019 0.104 Uiso 1 1 calc R
C224 C 0.3821(5) 0.4359(4) 0.2067(5) 0.079(2) Uani 1 1 d .
H224 H 0.3673 0.4784 0.1710 0.095 Uiso 1 1 calc R
C225 C 0.3396(4) 0.3681(4) 0.1796(4) 0.0656(19) Uani 1 1 d .
H225 H 0.2967 0.3644 0.1257 0.079 Uiso 1 1 calc R
C226 C 0.3617(4) 0.3052(3) 0.2344(4) 0.0500(16) Uani 1 1 d .
H226 H 0.3337 0.2591 0.2163 0.060 Uiso 1 1 calc R
C231 C 0.3500(3) 0.1899(3) 0.3961(3) 0.0378(13) Uani 1 1 d .
C232 C 0.3533(4) 0.1246(3) 0.4456(4) 0.0513(16) Uani 1 1 d .
H232 H 0.4082 0.1009 0.4690 0.062 Uiso 1 1 calc R
C233 C 0.2780(4) 0.0941(3) 0.4610(4) 0.0611(18) Uani 1 1 d .
H233 H 0.2823 0.0508 0.4952 0.073 Uiso 1 1 calc R
C234 C 0.1962(4) 0.1275(4) 0.4258(4) 0.068(2) Uani 1 1 d .
H234 H 0.1449 0.1065 0.4358 0.082 Uiso 1 1 calc R
C235 C 0.1896(4) 0.1910(4) 0.3762(4) 0.0629(18) Uani 1 1 d .
H235 H 0.1339 0.2133 0.3522 0.075 Uiso 1 1 calc R
C236 C 0.2660(4) 0.2225(3) 0.3617(4) 0.0513(16) Uani 1 1 d .
H236 H 0.2610 0.2664 0.3283 0.062 Uiso 1 1 calc R
N1 N 0.4960(3) 0.1844(2) 0.2065(3) 0.0388(11) Uani 1 1 d .
N2 N 0.4399(3) 0.0691(2) 0.2808(3) 0.0405(11) Uani 1 1 d .
N3 N 0.1966(4) 0.0276(3) 0.0049(5) 0.0804(19) Uani 1 1 d .
O1 O 0.1822(3) 0.0288(3) -0.0724(3) 0.109(2) Uani 1 1 d .
O2 O 0.1459(4) -0.0015(4) 0.0412(4) 0.140(2) Uani 1 1 d .
P1 P 0.64722(9) 0.06424(8) 0.27454(9) 0.0430(4) Uani 1 1 d .
P2 P 0.45685(9) 0.22663(8) 0.38475(9) 0.0380(4) Uani 1 1 d .
Cl1 Cl 0.66650(9) 0.23467(8) 0.36731(9) 0.0523(4) Uani 1 1 d .
Cl2 Cl 0.59097(9) 0.07978(7) 0.47304(9) 0.0464(4) Uani 1 1 d .
Ru Ru 0.54616(3) 0.14099(2) 0.32905(3) 0.03661(13) Uani 1 1 d .

loop_
_atom_site_aniso_label
_atom_site_aniso_U_11
_atom_site_aniso_U_22
_atom_site_aniso_U_33
_atom_site_aniso_U_23
_atom_site_aniso_U_13
_atom_site_aniso_U_12
C1 0.053(4) 0.051(4) 0.061(5) 0.020(3) 0.020(3) 0.012(3)
C2 0.065(5) 0.057(4) 0.072(5) 0.024(4) 0.021(4) -0.005(4)
C3 0.078(5) 0.067(5) 0.044(4) 0.016(4) 0.007(4) 0.007(4)
C4 0.055(4) 0.058(4) 0.043(4) 0.003(3) 0.011(3) 0.008(3)
C5 0.042(3) 0.038(3) 0.054(4) -0.003(3) 0.023(3) 0.000(3)
C6 0.048(4) 0.083(5) 0.053(4) -0.008(4) 0.008(3) 0.003(4)
C7 0.042(4) 0.062(5) 0.057(5) -0.011(4) 0.008(3) -0.005(4)
C8 0.045(4) 0.050(4) 0.052(4) -0.004(3) 0.016(3) 0.004(3)
C9 0.029(3) 0.045(4) 0.042(4) -0.006(3) 0.008(3) 0.000(3)
C10 0.052(4) 0.074(5) 0.065(5) -0.014(4) 0.010(4) -0.015(4)
C11 0.054(4) 0.058(4) 0.081(5) 0.010(4) 0.020(4) -0.020(4)
C12 0.041(4) 0.051(4) 0.042(4) 0.001(3) 0.014(3) -0.007(3)
C111 0.044(4) 0.082(5) 0.035(4) 0.005(3) 0.017(3) 0.018(3)
C112 0.037(4) 0.055(4) 0.064(5) 0.006(3) 0.018(3) 0.006(3)
C113 0.047(4) 0.083(5) 0.060(5) 0.011(4) 0.011(4) 0.001(4)
C114 0.048(5) 0.150(7) 0.083(6) 0.013(6) 0.026(5) 0.015(5)
C115 0.049(5) 0.287(12) 0.077(6) -0.012(7) 0.024(5) 0.050(6)
C116 0.053(5) 0.274(11) 0.064(5) -0.017(6) 0.016(4) 0.053(6)
C121 0.076(5) 0.041(4) 0.042(4) 0.003(3) 0.026(3) 0.014(3)
C122 0.068(4) 0.040(4) 0.081(5) -0.005(4) 0.024(4) 0.006(3)
C123 0.102(6) 0.058(5) 0.101(6) 0.003(5) 0.045(5) -0.004(4)
C124 0.182(9) 0.049(5) 0.101(7) 0.008(5) 0.061(7) 0.010(5)
C125 0.293(13) 0.051(6) 0.113(7) -0.008(5) 0.119(8) 0.028(7)
C126 0.235(10) 0.059(5) 0.106(7) 0.005(5) 0.114(7) 0.025(6)
C131 0.034(3) 0.049(4) 0.034(3) 0.002(3) 0.010(3) 0.008(3)
C132 0.077(5) 0.068(5) 0.059(5) 0.006(4) 0.017(4) -0.013(4)
C133 0.099(6) 0.114(7) 0.042(5) 0.009(4) 0.007(4) -0.020(5)
C134 0.107(6) 0.086(6) 0.055(5) 0.015(5) 0.033(5) -0.002(5)
C135 0.100(6) 0.085(6) 0.080(6) 0.013(5) 0.041(5) -0.023(5)
C136 0.056(4) 0.079(5) 0.063(5) 0.004(4) 0.026(4) -0.010(4)
C211 0.040(4) 0.035(3) 0.041(4) -0.001(3) 0.006(3) 0.002(3)
C212 0.045(4) 0.060(4) 0.056(4) -0.006(3) 0.009(3) 0.004(3)
C213 0.059(4) 0.072(5) 0.058(5) -0.012(4) -0.003(4) 0.013(4)
C214 0.088(5) 0.065(5) 0.045(4) -0.020(4) -0.004(4) 0.008(4)
C215 0.072(5) 0.071(5) 0.062(5) -0.014(4) 0.012(4) 0.025(4)
C216 0.054(4) 0.056(4) 0.046(4) -0.011(3) 0.001(3) 0.005(3)
C221 0.032(3) 0.042(4) 0.043(4) 0.004(3) 0.010(3) 0.005(3)
C222 0.057(4) 0.054(5) 0.065(4) 0.009(4) 0.014(3) -0.007(3)
C223 0.119(7) 0.054(5) 0.096(6) 0.021(5) 0.043(6) -0.012(5)
C224 0.089(6) 0.069(6) 0.088(6) 0.033(5) 0.038(5) 0.023(5)
C225 0.055(4) 0.088(5) 0.056(4) 0.022(5) 0.020(3) 0.028(4)
C226 0.046(4) 0.055(4) 0.049(4) 0.006(3) 0.013(3) 0.016(3)
C231 0.033(3) 0.039(4) 0.045(4) -0.007(3) 0.016(3) -0.001(3)
C232 0.042(4) 0.047(4) 0.066(4) 0.006(3) 0.017(3) 0.003(3)
C233 0.055(4) 0.055(4) 0.084(5) 0.012(4) 0.037(4) -0.007(4)
C234 0.045(4) 0.074(6) 0.092(6) -0.019(4) 0.028(4) -0.020(4)
C235 0.036(4) 0.076(5) 0.077(5) -0.008(4) 0.016(4) 0.005(4)
C236 0.039(4) 0.049(4) 0.064(4) -0.004(3) 0.012(3) 0.004(3)
N1 0.039(3) 0.033(3) 0.047(3) 0.011(2) 0.016(2) 0.005(2)
N2 0.036(3) 0.044(3) 0.043(3) 0.001(2) 0.013(2) 0.001(2)
N3 0.065(5) 0.091(5) 0.078(5) -0.011(4) 0.008(4) -0.030(4)
O1 0.107(4) 0.151(5) 0.051(3) -0.025(4) -0.012(3) -0.014(3)
O2 0.108(5) 0.201(6) 0.091(5) -0.004(4) -0.006(4) -0.081(5)
P1 0.0410(9) 0.0509(10) 0.0385(9) 0.0037(8) 0.0132(8) 0.0060(8)
P2 0.0316(8) 0.0414(9) 0.0405(9) 0.0018(8) 0.0092(7) -0.0001(7)
Cl1 0.0433(9) 0.0507(9) 0.0644(11) -0.0045(8) 0.0172(8) -0.0100(7)
Cl2 0.0429(8) 0.0506(9) 0.0460(9) 0.0062(7) 0.0126(7) 0.0040(7)
Ru 0.0304(2) 0.0398(3) 0.0397(3) 0.0028(3) 0.00974(19) 0.0005(2)

loop_
_atom_type_symbol
_atom_type_description
_atom_type_scat_dispersion_real
_atom_type_scat_dispersion_imag
_atom_type_scat_source
C C 0.0033 0.0016 'International Tables Vol C Tables 4.2.6.8 and 6.1.1.4'
H H 0.0000 0.0000 'International Tables Vol C Tables 4.2.6.8 and 6.1.1.4'
N N 0.0061 0.0033 'International Tables Vol C Tables 4.2.6.8 and 6.1.1.4'
O O 0.0106 0.0060 'International Tables Vol C Tables 4.2.6.8 and 6.1.1.4'
P P 0.1023 0.0942 'International Tables Vol C Tables 4.2.6.8 and 6.1.1.4'
Cl Cl 0.1484 0.1585 'International Tables Vol C Tables 4.2.6.8 and 6.1.1.4'
Ru Ru -1.2594 0.8363 'International Tables Vol C Tables 4.2.6.8 and 6.1.1.4'

loop_
_geom_angle_atom_site_label_1
_geom_angle_atom_site_label_2
_geom_angle_atom_site_label_3
_geom_angle
N1 C1 C2 122.8(6)
C3 C2 C1 120.5(6)
C2 C3 C4 119.6(6)
C3 C4 C6 127.3(6)
C3 C4 C5 116.8(6)
C6 C4 C5 115.8(6)
N1 C5 C9 116.3(5)
N1 C5 C4 122.8(5)
C9 C5 C4 120.7(5)
C7 C6 C4 123.1(6)
C6 C7 C8 123.3(6)
C6 C7 N3 114.9(6)
C8 C7 N3 121.7(6)
C10 C8 C9 116.9(6)
C10 C8 C7 127.6(6)
C9 C8 C7 115.5(6)
N2 C9 C5 115.7(5)
N2 C9 C8 122.8(5)
C5 C9 C8 121.5(5)
C11 C10 C8 119.7(6)
C10 C11 C12 120.9(6)
N2 C12 C11 121.8(5)
C112 C111 C116 117.2(6)
C112 C111 P1 120.4(4)
C116 C111 P1 122.3(5)
C111 C112 C113 121.9(6)
C114 C113 C112 119.6(6)
C115 C114 C113 119.3(7)
C114 C115 C116 121.7(7)
C115 C116 C111 120.2(7)
C122 C121 C126 117.5(6)
C122 C121 P1 119.1(4)
C126 C121 P1 123.0(5)
C121 C122 C123 122.2(6)
C124 C123 C122 119.3(7)
C123 C124 C125 119.9(7)
C124 C125 C126 120.2(7)
C121 C126 C125 120.7(7)
C136 C131 C132 115.2(5)
C136 C131 P1 122.4(5)
C132 C131 P1 122.0(5)
C131 C132 C133 121.7(6)
C134 C133 C132 120.0(7)
C135 C134 C133 120.2(7)
C134 C135 C136 120.1(7)
C135 C136 C131 122.6(6)
C216 C211 C212 116.8(5)
C216 C211 P2 119.2(4)
C212 C211 P2 124.0(4)
C213 C212 C211 120.5(5)
C214 C213 C212 121.1(6)
C213 C214 C215 120.3(6)
C216 C215 C214 117.8(6)
C215 C216 C211 123.6(5)
C222 C221 C226 118.4(5)
C222 C221 P2 121.0(4)
C226 C221 P2 120.5(4)
C221 C222 C223 120.2(6)
C224 C223 C222 120.7(7)
C223 C224 C225 120.7(7)
C224 C225 C226 119.0(6)
C225 C226 C221 121.0(6)
C232 C231 C236 116.8(5)
C232 C231 P2 117.2(4)
C236 C231 P2 126.0(4)
C233 C232 C231 121.9(5)
C232 C233 C234 119.8(6)
C235 C234 C233 120.3(6)
C234 C235 C236 119.8(6)
C235 C236 C231 121.3(6)
C1 N1 C5 117.4(5)
C1 N1 Ru 127.8(4)
C5 N1 Ru 114.8(3)
C12 N2 C9 117.8(5)
C12 N2 Ru 128.7(4)
C9 N2 Ru 113.5(3)
O1 N3 O2 122.6(7)
O1 N3 C7 120.2(7)
O2 N3 C7 117.1(7)
C131 P1 C121 104.4(3)
C131 P1 C111 100.9(3)
C121 P1 C111 100.0(3)
C131 P1 Ru 111.14(17)
C121 P1 Ru 119.3(2)
C111 P1 Ru 118.61(19)
C211 P2 C221 101.4(2)
C211 P2 C231 99.4(2)
C221 P2 C231 104.2(2)
C211 P2 Ru 120.69(18)
C221 P2 Ru 112.41(17)
C231 P2 Ru 116.40(17)
N1 Ru N2 79.69(18)
N1 Ru P2 90.36(12)
N2 Ru P2 92.45(11)
N1 Ru P1 89.13(11)
N2 Ru P1 93.00(11)
P2 Ru P1 174.35(5)
N1 Ru Cl1 92.67(13)
N2 Ru Cl1 172.36(13)
P2 Ru Cl1 87.65(5)
P1 Ru Cl1 86.75(5)
N1 Ru Cl2 173.42(13)
N2 Ru Cl2 93.82(13)
P2 Ru Cl2 88.83(5)
P1 Ru Cl2 92.31(5)
Cl1 Ru Cl2 93.82(5)

loop_
_geom_bond_atom_site_label_1
_geom_bond_atom_site_label_2
_geom_bond_distance
C1 N1 1.333(6)
C1 C2 1.390(7)
C2 C3 1.357(7)
C3 C4 1.400(7)
C4 C6 1.426(7)
C4 C5 1.427(7)
C5 N1 1.364(6)
C5 C9 1.410(7)
C6 C7 1.314(7)
C7 C8 1.434(7)
C7 N3 1.461(7)
C8 C10 1.382(7)
C8 C9 1.417(7)
C9 N2 1.391(6)
C10 C11 1.378(7)
C11 C12 1.388(7)
C12 N2 1.325(6)
C111 C112 1.349(7)
C111 C116 1.387(7)
C111 P1 1.846(6)
C112 C113 1.388(7)
C113 C114 1.357(7)
C114 C115 1.333(8)
C115 C116 1.372(8)
C121 C122 1.361(7)
C121 C126 1.379(7)
C121 P1 1.826(6)
C122 C123 1.395(7)
C123 C124 1.359(8)
C124 C125 1.364(9)
C125 C126 1.397(8)
C131 C136 1.384(7)
C131 C132 1.392(7)
C131 P1 1.809(5)
C132 C133 1.392(7)
C133 C134 1.352(8)
C134 C135 1.340(8)
C135 C136 1.382(7)
C211 C216 1.387(6)
C211 C212 1.389(7)
C211 P2 1.823(5)
C212 C213 1.388(7)
C213 C214 1.363(7)
C214 C215 1.385(7)
C215 C216 1.383(7)
C221 C222 1.385(7)
C221 C226 1.395(6)
C221 P2 1.824(5)
C222 C223 1.393(7)
C223 C224 1.357(8)
C224 C225 1.379(8)
C225 C226 1.394(7)
C231 C232 1.389(6)
C231 C236 1.392(6)
C231 P2 1.834(5)
C232 C233 1.367(6)
C233 C234 1.371(7)
C234 C235 1.359(7)
C235 C236 1.383(7)
N1 Ru 2.035(4)
N2 Ru 2.054(4)
N3 O1 1.185(6)
N3 O2 1.211(6)
P1 Ru 2.4059(15)
P2 Ru 2.3794(15)
Cl1 Ru 2.4430(14)
Cl2 Ru 2.4486(15)
